data_9014167
loop_
_publ_author_name
'Bertaut, E.'
'Patrat, G.'

_publ_section_title
;
 Structure de Li Ga Ti O4, nouveau type d'ordre dans les spinelles
 _cod_database_code 1008839
;
_journal_name_full 'Bulletin de la Societe Francaise de Mineralogie et de Cristallographie'
_journal_page_first 586
_journal_page_last 589
_journal_volume 88
_journal_year 1965
_chemical_formula_sum 'Ga3 Li3 O12 Ti3'
_space_group_IT_number 74
_symmetry_space_group_name_Hall '-I 2b 2'
_symmetry_space_group_name_H-M 'I m m a'
_cell_angle_alpha 90
_cell_angle_beta 90
_cell_angle_gamma 90
_cell_length_a 5.862
_cell_length_b 17.586
_cell_length_c 8.29
_cell_formula_units_Z 4
_cell_volume 854.609
_database_code_amcsd 0016707
_exptl_crystal_density_diffrn 4.396
_cod_duplicate_entry 1008839
_cod_original_formula_sum 'Ga3 Ti3 Li3 O12'
_cod_database_code 9014167
_amcsd_formula_title 'Ga Li O4 Ti'

loop_
_space_group_symop_operation_xyz
x,y,z
1/2+x,1/2+y,1/2+z
x,1/2-y,z
1/2+x,-y,1/2+z
-x,1/2+y,-z
1/2-x,+y,1/2-z
-x,y,z
1/2-x,1/2+y,1/2+z
x,-y,-z
1/2+x,1/2-y,1/2-z
x,1/2+y,-z
1/2+x,+y,1/2-z
-x,1/2-y,z
1/2-x,-y,1/2+z
-x,-y,-z
1/2-x,1/2-y,1/2-z

loop_
_atom_site_label
_atom_site_fract_x
_atom_site_fract_y
_atom_site_fract_z
_atom_site_occupancy
Ga1 0.00000 0.16700 0.50000 0.25000
Ga2 0.25000 0.08300 0.25000 0.25000
Ga3 0.00000 0.08300 0.87500 1.00000
Ti1 0.00000 0.16700 0.50000 0.75000
Ti2 0.25000 0.08300 0.25000 0.75000
Li1 0.00000 0.00000 0.50000 1.00000
Li2 0.25000 0.25000 0.75000 1.00000
Li3 0.75000 0.25000 0.75000 1.00000
O1 0.24000 0.40000 0.00000 1.00000
O2 0.00000 0.00000 0.25000 1.00000
O3 0.00000 0.16700 0.25000 1.00000
O4 0.00000 0.16700 0.75000 1.00000
O5 0.25000 0.25000 0.00000 1.00000

loop_
_cod_related_entry_id
_cod_related_entry_database
_cod_related_entry_code
1 AMCSD 0016707
